data_7714315
loop_
_publ_author_name
'Kundu, Subrata'
'Yadav, Ritu'
'Das, Bindusagar'
'Singh, Ashi'
'Anmol, Anmol'
'Sharma, Ankita'
'Majumder, Chinmoy'

_publ_section_title
;
 Bicyclic (Alkyl)(Amino)Carbene (BICAAC) Supported Phosphinidenes
;
_journal_name_full 'Dalton Transactions'
_journal_paper_doi 10.1039/D3DT02765A
_journal_year 2023
_chemical_formula_moiety '2(C22 H33 N P)'
_chemical_formula_sum 'C44 H66 N2 P2'
_chemical_formula_weight 684.92
_space_group_crystal_system orthorhombic
_space_group_IT_number 43
_space_group_name_Hall 'F 2 -2d'
_space_group_name_H-M_alt 'F d d 2'
_atom_sites_solution_hydrogens geom
_audit_creation_date 2023-05-11
_audit_creation_method
;
Olex2 1.5
(compiled 2022.04.07 svn.rca3783a0 for OlexSys, GUI svn.r6498)
;
_audit_update_record
;
2023-05-23 deposited with the CCDC.	2023-10-18 downloaded from the CCDC.
;
_cell_angle_alpha 90
_cell_angle_beta 90
_cell_angle_gamma 90
_cell_formula_units_Z 16
_cell_length_a 24.690(3)
_cell_length_b 35.674(4)
_cell_length_c 18.131(2)
_cell_measurement_reflns_used 5713
_cell_measurement_temperature 109(2)
_cell_measurement_theta_max 0.989
_cell_measurement_theta_min 0.972
_cell_volume 15970(3)
_computing_molecular_graphics 'Olex2 1.5 (Dolomanov et al., 2009)'
_computing_publication_material 'Olex2 1.5 (Dolomanov et al., 2009)'
_computing_structure_refinement 'XL  (Sheldrick, 2008)'
_diffrn_ambient_temperature 109.00
_diffrn_measured_fraction_theta_full 0.999
_diffrn_measured_fraction_theta_max 0.999
_diffrn_measurement_device_type 'Bruker APEX-IV CCD'
_diffrn_measurement_method '\f and \w scans'
_diffrn_radiation_type MoK\a
_diffrn_radiation_wavelength 0.71073
_diffrn_reflns_av_R_equivalents 0.1027
_diffrn_reflns_av_unetI/netI 0.0873
_diffrn_reflns_Laue_measured_fraction_full 0.999
_diffrn_reflns_Laue_measured_fraction_max 0.999
_diffrn_reflns_limit_h_max 30
_diffrn_reflns_limit_h_min -30
_diffrn_reflns_limit_k_max 44
_diffrn_reflns_limit_k_min -40
_diffrn_reflns_limit_l_max 22
_diffrn_reflns_limit_l_min -19
_diffrn_reflns_number 39142
_diffrn_reflns_point_group_measured_fraction_full 0.963
_diffrn_reflns_point_group_measured_fraction_max 0.958
_diffrn_reflns_theta_full 25.242
_diffrn_reflns_theta_max 26.371
_diffrn_reflns_theta_min 2.006
_exptl_absorpt_coefficient_mu 0.141
_exptl_absorpt_correction_T_max 0.989
_exptl_absorpt_correction_T_min 0.972
_exptl_absorpt_correction_type multi-scan
_exptl_absorpt_process_details Multi-scan
_exptl_crystal_colour 'clear light yellow'
_exptl_crystal_colour_lustre clear
_exptl_crystal_colour_modifier light
_exptl_crystal_colour_primary yellow
_exptl_crystal_density_diffrn 1.139
_exptl_crystal_description block
_exptl_crystal_F_000 5984
_exptl_crystal_preparation 'slow evaporation'
_exptl_crystal_recrystallization_method 'slow evaporation'
_exptl_crystal_size_max 0.36
_exptl_crystal_size_mid 0.3
_exptl_crystal_size_min 0.1
_refine_diff_density_max 0.871
_refine_diff_density_min -0.420
_refine_diff_density_rms 0.064
_refine_ls_abs_structure_details
;
 Flack x determined using 1994 quotients [(I+)-(I-)]/[(I+)+(I-)]
 (Parsons, Flack and Wagner, Acta Cryst. B69 (2013) 249-259).
;
_refine_ls_abs_structure_Flack 0.43(9)
_refine_ls_extinction_method none
_refine_ls_goodness_of_fit_ref 1.032
_refine_ls_hydrogen_treatment constr
_refine_ls_matrix_type full
_refine_ls_number_parameters 498
_refine_ls_number_reflns 7829
_refine_ls_number_restraints 3
_refine_ls_restrained_S_all 1.031
_refine_ls_R_factor_all 0.1000
_refine_ls_R_factor_gt 0.0703
_refine_ls_shift/su_max 0.000
_refine_ls_shift/su_mean 0.000
_refine_ls_structure_factor_coef Fsqd
_refine_ls_weighting_details 'w=1/[\s^2^(Fo^2^)+(0.0871P)^2^+46.6752P] where P=(Fo^2^+2Fc^2^)/3'
_refine_ls_weighting_scheme calc
_refine_ls_wR_factor_gt 0.1684
_refine_ls_wR_factor_ref 0.1942
_reflns_Friedel_coverage 0.856
_reflns_Friedel_fraction_full 0.924
_reflns_Friedel_fraction_max 0.914
_reflns_number_gt 5713
_reflns_number_total 7829
_reflns_threshold_expression 'I > 2\s(I)'
_cod_data_source_file d3dt02765a2.cif
_cod_data_source_block bicppritu_0ma_a
_cod_database_code 7714315
_shelx_shelxl_version_number 2019/1
_shelx_space_group_comment
;
The symmetry employed for this shelxl refinement is uniquely defined
by the following loop, which should always be used as a source of
symmetry information in preference to the above space-group names.
They are only intended as comments.
;
_shelx_estimated_absorpt_t_max 0.989
_shelx_estimated_absorpt_t_min 0.972
_olex2_refinement_description
;
1. Restrained distances
 C7-C10_2 \\sim C7A-C10_2
 with sigma of 0.02
 C7-C10_2 \\sim C7-C10A
 with sigma of 0.02
 C7A-C10_2 \\sim C7A-C10A
 with sigma of 0.02
 C4-C10_2 \\sim C4-C10A
 with sigma of 0.02
 C5-C10_2 \\sim C5-C10A
 with sigma of 0.02
 C8-C10_2 \\sim C8-C10A
 with sigma of 0.02
 C6-C10_2 \\sim C6-C10A
 with sigma of 0.02
 C10_2-C11_2 \\sim C10A-C11_2
 with sigma of 0.02
 C2_1-C10_1 \\sim C2_1-C20A
 with sigma of 0.02
2. Uiso/Uaniso restraints and constraints
Uanis(C10_2) = Uanis(C2_1)
3. Others
 Fixed Sof: H2AA(0.5) H2AB(0.5) H2BC(0.5) H2BD(0.5) H3BC(0.5) H3BD(0.5)
 H3AA(0.5) H3AB(0.5) C7(0.5) H7A(0.5) H7B(0.5) H7C(0.5) C7A(0.5) H7AA(0.5)
 H7AB(0.5) H7AC(0.5) C4(0.5) H4A(0.5) H4B(0.5) C5(0.5) H5A(0.5) H5B(0.5)
 C8(0.5) H8(0.5) C6(0.5) H6(0.5) C9(0.5) H9A(0.5) H9B(0.5) H9C(0.5) C10(0.5)
 H10A(0.5) H10B(0.5) H10C(0.5) C10A(0.5) C20A(0.4) H20A(0.4) H20B(0.4)
 H20C(0.4) C10(0.6) H10A(0.6) H10B(0.6) H10C(0.6) C10(0.5)
4.a Ternary CH refined with riding coordinates:
 C8(H8), C6(H6), C7(H7), C20(H20), C17(H17), C12(H12), C14(H14)
4.b Secondary CH2 refined with riding coordinates:
 C2(H2AA,H2AB), C2(H2BC,H2BD), C3(H3BC,H3BD), C3(H3AA,H3AB), C4(H4A,H4B),
 C5(H5A,H5B), C6(H6A,H6B), C4(H4A,H4B), C3(H3A,H3B)
4.c Aromatic/amide H refined with riding coordinates:
 C13(H13), C14(H14), C15(H15), C3(H3), C4(H4), C5(H5)
4.d Idealised Me refined as rotating group:
 C1(H1A,H1B,H1C), C7(H7A,H7B,H7C), C7A(H7AA,H7AB,H7AC), C9(H9A,H9B,H9C),
 C10(H10A,H10B,H10C), C20A(H20A,H20B,H20C), C22(H22A,H22B,H22C), C19(H19A,H19B,
 H19C), C8(H8A,H8B,H8C), C9(H9A,H9B,H9C), C10(H10A,H10B,H10C), C21(H21A,H21B,
 H21C), C18(H18A,H18B,H18C), C13(H13A,H13B,H13C), C15(H15A,H15B,H15C), C20(H20A,
 H20B,H20C), C21(H21A,H21B,H21C)
;
_olex2_submission_special_instructions 'No special instructions were received'

loop_
_space_group_symop_operation_xyz
'x, y, z'
'-x, -y, z'
'x+1/4, -y+1/4, z+1/4'
'-x+1/4, y+1/4, z+1/4'
'x, y+1/2, z+1/2'
'-x, -y+1/2, z+1/2'
'x+1/4, -y+3/4, z+3/4'
'-x+1/4, y+3/4, z+3/4'
'x+1/2, y, z+1/2'
'-x+1/2, -y, z+1/2'
'x+3/4, -y+1/4, z+3/4'
'-x+3/4, y+1/4, z+3/4'
'x+1/2, y+1/2, z'
'-x+1/2, -y+1/2, z'
'x+3/4, -y+3/4, z+1/4'
'-x+3/4, y+3/4, z+1/4'

loop_
_atom_site_label
_atom_site_type_symbol
_atom_site_fract_x
_atom_site_fract_y
_atom_site_fract_z
_atom_site_U_iso_or_equiv
_atom_site_adp_type
_atom_site_occupancy
_atom_site_site_symmetry_order
_atom_site_calc_flag
_atom_site_refinement_flags_posn
_atom_site_refinement_flags_adp
_atom_site_refinement_flags_occupancy
_atom_site_disorder_assembly
_atom_site_disorder_group
C1 C 0.6916(2) 0.42251(16) 0.7517(5) 0.0381(14) Uani 1 1 d . . . . .
H1A H 0.712845 0.399321 0.750480 0.057 Uiso 1 1 calc R U . . .
H1B H 0.700149 0.436505 0.796732 0.057 Uiso 1 1 calc R U . . .
H1C H 0.700473 0.437844 0.708507 0.057 Uiso 1 1 calc R U . . .
C2 C 0.6171(3) 0.3900(2) 0.6831(7) 0.078(3) Uani 1 1 d . . . . .
H2AA H 0.638085 0.400195 0.641035 0.094 Uiso 0.5 1 calc R U P A 1
H2AB H 0.630233 0.364159 0.691628 0.094 Uiso 0.5 1 calc R U P A 1
H2BC H 0.640633 0.367724 0.677413 0.094 Uiso 0.5 1 calc R U P B 2
H2BD H 0.617892 0.405130 0.637275 0.094 Uiso 0.5 1 calc R U P B 2
C3 C 0.6171(3) 0.3903(2) 0.8205(6) 0.075(3) Uani 1 1 d . . . . .
H3BC H 0.631231 0.364610 0.813643 0.090 Uiso 0.5 1 calc R U P C 2
H3BD H 0.637182 0.401472 0.862380 0.090 Uiso 0.5 1 calc R U P C 2
H3AA H 0.617935 0.405849 0.865794 0.090 Uiso 0.5 1 calc R U P D 1
H3AB H 0.640392 0.367994 0.826892 0.090 Uiso 0.5 1 calc R U P D 1
C7 C 0.4676(5) 0.3911(3) 0.7186(9) 0.037(3) Uani 0.5 1 d . . P E 1
H7A H 0.453415 0.401603 0.672544 0.055 Uiso 0.5 1 calc R U P E 1
H7B H 0.447866 0.401753 0.760485 0.055 Uiso 0.5 1 calc R U P E 1
H7C H 0.462985 0.363789 0.718209 0.055 Uiso 0.5 1 calc R U P E 1
C7A C 0.4699(5) 0.3909(4) 0.7838(8) 0.035(3) Uani 0.5 1 d . . P E 2
H7AA H 0.464309 0.363736 0.780161 0.052 Uiso 0.5 1 calc R U P E 2
H7AB H 0.448313 0.403582 0.745963 0.052 Uiso 0.5 1 calc R U P E 2
H7AC H 0.458787 0.399576 0.832711 0.052 Uiso 0.5 1 calc R U P E 2
C4 C 0.5587(5) 0.3870(4) 0.8436(9) 0.033(3) Uani 0.5 1 d . . P E 2
H4A H 0.550190 0.403717 0.885574 0.040 Uiso 0.5 1 calc R U P E 2
H4B H 0.549204 0.360856 0.856767 0.040 Uiso 0.5 1 calc R U P E 2
C5 C 0.5586(6) 0.3874(4) 0.6589(10) 0.033(3) Uani 0.5 1 d . . P E 1
H5A H 0.551408 0.403729 0.615891 0.040 Uiso 0.5 1 calc R U P E 1
H5B H 0.548654 0.361269 0.646280 0.040 Uiso 0.5 1 calc R U P E 1
C8 C 0.5509(5) 0.3785(4) 0.7941(8) 0.027(3) Uani 0.5 1 d . . P E 1
H8 H 0.550426 0.351236 0.781691 0.032 Uiso 0.5 1 calc R U P E 1
C6 C 0.5538(6) 0.3786(4) 0.7083(10) 0.035(3) Uani 0.5 1 d . . P E 2
H6 H 0.552789 0.351189 0.720040 0.042 Uiso 0.5 1 calc R U P E 2
C9 C 0.5204(6) 0.3837(4) 0.8660(8) 0.047(4) Uani 0.5 1 d . . P E 1
H9A H 0.535425 0.366917 0.903512 0.070 Uiso 0.5 1 calc R U P E 1
H9B H 0.482004 0.377826 0.858369 0.070 Uiso 0.5 1 calc R U P E 1
H9C H 0.523935 0.409757 0.882515 0.070 Uiso 0.5 1 calc R U P E 1
C10 C 0.5237(8) 0.3850(6) 0.6359(10) 0.067(5) Uani 0.5 1 d . . P E 2
H10A H 0.521702 0.411961 0.625740 0.101 Uiso 0.5 1 calc R U P E 2
H10B H 0.486923 0.374783 0.639762 0.101 Uiso 0.5 1 calc R U P E 2
H10C H 0.542988 0.372433 0.595713 0.101 Uiso 0.5 1 calc R U P E 2
C10A C 0.5284(5) 0.4006(3) 0.7256(10) 0.034(3) Uani 0.5 1 d D . P E 1
C20A C 0.3575(7) 0.4478(4) 0.2619(16) 0.048(6) Uani 0.4 1 d D . P F 2
H20A H 0.375894 0.446069 0.309688 0.071 Uiso 0.4 1 calc R U P F 2
H20B H 0.378295 0.434047 0.224714 0.071 Uiso 0.4 1 calc R U P F 2
H20C H 0.321141 0.437030 0.265926 0.071 Uiso 0.4 1 calc R U P F 2
P1_1 P 0.46413(5) 0.48189(4) 0.24041(11) 0.0315(4) Uani 1 1 d . . . . .
N1_1 N 0.40001(15) 0.54855(11) 0.2485(3) 0.0212(9) Uani 1 1 d . . . . .
C11_1 C 0.44314(18) 0.57542(13) 0.2508(4) 0.0219(11) Uani 1 1 d . . . . .
C12_1 C 0.4640(2) 0.58665(16) 0.3189(3) 0.0276(13) Uani 1 1 d . . . . .
C13_1 C 0.5013(3) 0.61608(17) 0.3197(4) 0.0353(15) Uani 1 1 d . . . . .
H13_1 H 0.515582 0.624509 0.365444 0.042 Uiso 1 1 calc R U . . .
C14_1 C 0.5177(2) 0.63301(16) 0.2557(4) 0.0397(15) Uani 1 1 d . . . . .
H14_1 H 0.542138 0.653574 0.257427 0.048 Uiso 1 1 calc R U . . .
C15_1 C 0.4987(3) 0.62017(18) 0.1884(4) 0.0351(14) Uani 1 1 d . . . . .
H15_1 H 0.511367 0.631561 0.144259 0.042 Uiso 1 1 calc R U . . .
C16_1 C 0.4619(2) 0.59124(15) 0.1841(3) 0.0230(12) Uani 1 1 d . . . . .
C5_1 C 0.34221(18) 0.56213(15) 0.2515(4) 0.0295(12) Uani 1 1 d . . . . .
C6_1 C 0.3160(2) 0.5430(2) 0.3172(4) 0.0451(18) Uani 1 1 d . . . . .
H6A_1 H 0.277518 0.550703 0.320904 0.054 Uiso 1 1 calc R U . . .
H6B_1 H 0.334582 0.550693 0.363186 0.054 Uiso 1 1 calc R U . . .
C7_1 C 0.3196(3) 0.5003(3) 0.3081(7) 0.086(4) Uani 1 1 d . . . . .
H7_1 H 0.281824 0.492901 0.294391 0.103 Uiso 1 1 calc R U . . .
C2_1 C 0.3530(2) 0.49022(16) 0.2385(5) 0.0501(18) Uani 1 1 d D . . . .
C1_1 C 0.40799(19) 0.51046(14) 0.2434(4) 0.0265(12) Uani 1 1 d . . . . .
C20_1 C 0.4496(2) 0.56781(18) 0.3915(3) 0.0323(14) Uani 1 1 d . . . . .
H20_1 H 0.425552 0.545968 0.380431 0.039 Uiso 1 1 calc R U . . .
C22_1 C 0.4194(3) 0.5940(2) 0.4435(4) 0.053(2) Uani 1 1 d . . . . .
H22A_1 H 0.442406 0.615521 0.455425 0.079 Uiso 1 1 calc R U . . .
H22B_1 H 0.410245 0.580497 0.488948 0.079 Uiso 1 1 calc R U . . .
H22C_1 H 0.386092 0.602729 0.419699 0.079 Uiso 1 1 calc R U . . .
C17_1 C 0.4441(2) 0.57697(18) 0.1092(3) 0.0314(14) Uani 1 1 d . . . . .
H17_1 H 0.418548 0.555572 0.116833 0.038 Uiso 1 1 calc R U . . .
C19_1 C 0.4148(3) 0.6074(2) 0.0645(4) 0.0441(17) Uani 1 1 d . . . . .
H19A_1 H 0.382762 0.615912 0.091707 0.066 Uiso 1 1 calc R U . . .
H19B_1 H 0.403523 0.597057 0.016773 0.066 Uiso 1 1 calc R U . . .
H19C_1 H 0.439257 0.628608 0.056382 0.066 Uiso 1 1 calc R U . . .
C8_1 C 0.3385(2) 0.60422(15) 0.2576(4) 0.0330(14) Uani 1 1 d . . . . .
H8A_1 H 0.358782 0.612671 0.300948 0.050 Uiso 1 1 calc R U . . .
H8B_1 H 0.300460 0.611630 0.262492 0.050 Uiso 1 1 calc R U . . .
H8C_1 H 0.353874 0.615704 0.213139 0.050 Uiso 1 1 calc R U . . .
C4_1 C 0.3146(2) 0.54795(19) 0.1812(4) 0.0373(15) Uani 1 1 d . . . . .
H4A_1 H 0.275440 0.553709 0.183569 0.045 Uiso 1 1 calc R U . . .
H4B_1 H 0.329932 0.561256 0.138050 0.045 Uiso 1 1 calc R U . . .
C3_1 C 0.3222(3) 0.5061(2) 0.1711(7) 0.083(4) Uani 1 1 d . . . . .
H3A_1 H 0.342993 0.501109 0.125451 0.100 Uiso 1 1 calc R U . . .
H3B_1 H 0.286470 0.493657 0.166627 0.100 Uiso 1 1 calc R U . . .
C9_1 C 0.3314(4) 0.4772(3) 0.3665(6) 0.085(3) Uani 1 1 d . . . . .
H9A_1 H 0.368240 0.482298 0.383873 0.127 Uiso 1 1 calc R U . . .
H9B_1 H 0.328704 0.450976 0.350799 0.127 Uiso 1 1 calc R U . . .
H9C_1 H 0.305617 0.481834 0.406620 0.127 Uiso 1 1 calc R U . . .
C10_1 C 0.3566(5) 0.4478(3) 0.2144(7) 0.031(3) Uani 0.6 1 d D . P F 1
H10A_1 H 0.378912 0.445735 0.169882 0.047 Uiso 0.6 1 calc R U P F 1
H10B_1 H 0.320174 0.438300 0.204213 0.047 Uiso 0.6 1 calc R U P F 1
H10C_1 H 0.373061 0.433136 0.254219 0.047 Uiso 0.6 1 calc R U P F 1
C21_1 C 0.5005(3) 0.5530(2) 0.4308(4) 0.0423(16) Uani 1 1 d . . . . .
H21A_1 H 0.520127 0.536037 0.397760 0.063 Uiso 1 1 calc R U . . .
H21B_1 H 0.489814 0.539458 0.475487 0.063 Uiso 1 1 calc R U . . .
H21C_1 H 0.523924 0.574116 0.444134 0.063 Uiso 1 1 calc R U . . .
C18_1 C 0.4931(3) 0.5627(2) 0.0640(4) 0.0395(16) Uani 1 1 d . . . . .
H18A_1 H 0.519046 0.583144 0.057003 0.059 Uiso 1 1 calc R U . . .
H18B_1 H 0.480598 0.553730 0.015769 0.059 Uiso 1 1 calc R U . . .
H18C_1 H 0.510664 0.542050 0.090510 0.059 Uiso 1 1 calc R U . . .
P1_2 P 0.48557(6) 0.47110(5) 0.74966(17) 0.0570(6) Uani 1 1 d . . . . .
N1_2 N 0.59717(16) 0.44753(12) 0.7515(4) 0.0352(12) Uani 1 1 d . . . . .
C1_2 C 0.62117(19) 0.48436(14) 0.7522(4) 0.0319(13) Uani 1 1 d . . . . .
C2_2 C 0.6353(2) 0.50219(19) 0.6861(4) 0.0368(15) Uani 1 1 d . . . . .
C3_2 C 0.6591(2) 0.5370(2) 0.6895(4) 0.0406(17) Uani 1 1 d . . . . .
H3_2 H 0.668299 0.549492 0.644896 0.049 Uiso 1 1 calc R U . . .
C4_2 C 0.6700(2) 0.55425(17) 0.7560(5) 0.0422(17) Uani 1 1 d . . . . .
H4_2 H 0.686929 0.578163 0.757105 0.051 Uiso 1 1 calc R U . . .
C5_2 C 0.6561(2) 0.53647(18) 0.8208(4) 0.0378(16) Uani 1 1 d . . . . .
H5_2 H 0.663707 0.548473 0.866398 0.045 Uiso 1 1 calc R U . . .
C6_2 C 0.6312(2) 0.50135(17) 0.8213(4) 0.0349(15) Uani 1 1 d . . . . .
C7_2 C 0.6318(2) 0.41304(16) 0.7507(5) 0.0459(17) Uani 1 1 d . . . . .
C10_2 C 0.5296(6) 0.3997(4) 0.7720(14) 0.0501(18) Uani 0.5 1 d D . P E 2
C11_2 C 0.5419(2) 0.44204(17) 0.7503(6) 0.056(2) Uani 1 1 d D . . . .
C12_2 C 0.6231(3) 0.4857(2) 0.6101(4) 0.0505(19) Uani 1 1 d . . . . .
H12_2 H 0.603592 0.461478 0.617635 0.061 Uiso 1 1 calc R U . . .
C13_2 C 0.6758(4) 0.4772(3) 0.5678(5) 0.064(2) Uani 1 1 d . . . . .
H13A_2 H 0.694104 0.500776 0.555625 0.097 Uiso 1 1 calc R U . . .
H13B_2 H 0.667127 0.463669 0.522301 0.097 Uiso 1 1 calc R U . . .
H13C_2 H 0.699569 0.461783 0.598624 0.097 Uiso 1 1 calc R U . . .
C14_2 C 0.6151(3) 0.4852(2) 0.8936(4) 0.0488(19) Uani 1 1 d . . . . .
H14_2 H 0.594224 0.461609 0.884212 0.059 Uiso 1 1 calc R U . . .
C15_2 C 0.6649(4) 0.4752(3) 0.9411(5) 0.066(2) Uani 1 1 d . . . . .
H15A_2 H 0.687853 0.457456 0.914346 0.100 Uiso 1 1 calc R U . . .
H15B_2 H 0.652871 0.463903 0.987561 0.100 Uiso 1 1 calc R U . . .
H15C_2 H 0.685541 0.498081 0.951651 0.100 Uiso 1 1 calc R U . . .
C20_2 C 0.5865(4) 0.5113(3) 0.5651(5) 0.071(3) Uani 1 1 d . . . . .
H20A_2 H 0.553632 0.516894 0.593349 0.107 Uiso 1 1 calc R U . . .
H20B_2 H 0.576577 0.498767 0.518902 0.107 Uiso 1 1 calc R U . . .
H20C_2 H 0.605632 0.534688 0.553974 0.107 Uiso 1 1 calc R U . . .
C21_2 C 0.5790(3) 0.5119(2) 0.9379(5) 0.064(2) Uani 1 1 d . . . . .
H21A_2 H 0.600461 0.533508 0.954238 0.096 Uiso 1 1 calc R U . . .
H21B_2 H 0.564406 0.498803 0.981021 0.096 Uiso 1 1 calc R U . . .
H21C_2 H 0.549084 0.520621 0.906774 0.096 Uiso 1 1 calc R U . . .

loop_
_atom_site_aniso_label
_atom_site_aniso_U_11
_atom_site_aniso_U_22
_atom_site_aniso_U_33
_atom_site_aniso_U_23
_atom_site_aniso_U_13
_atom_site_aniso_U_12
C1 0.021(2) 0.033(3) 0.061(4) 0.005(3) 0.002(3) 0.008(2)
C2 0.038(4) 0.041(5) 0.155(10) -0.035(5) -0.020(5) 0.011(4)
C3 0.039(4) 0.026(4) 0.159(10) 0.033(5) 0.037(5) 0.018(3)
C7 0.019(5) 0.021(6) 0.071(11) -0.011(6) -0.006(6) 0.003(5)
C7A 0.034(7) 0.036(7) 0.034(8) 0.002(6) 0.002(6) -0.011(6)
C4 0.033(7) 0.026(7) 0.041(9) 0.010(6) 0.003(7) 0.001(6)
C5 0.041(8) 0.024(7) 0.035(9) -0.005(6) -0.003(7) 0.004(6)
C8 0.024(6) 0.027(7) 0.030(8) -0.002(6) 0.003(5) -0.003(5)
C6 0.039(7) 0.022(7) 0.045(10) -0.001(6) -0.006(6) -0.002(6)
C9 0.041(8) 0.056(10) 0.043(9) 0.010(7) 0.003(7) 0.008(7)
C10 0.071(12) 0.072(13) 0.059(12) -0.009(9) -0.024(10) -0.025(10)
C10A 0.019(5) 0.023(6) 0.060(10) -0.001(6) -0.002(6) 0.003(5)
C20A 0.029(9) 0.021(8) 0.092(19) -0.008(11) -0.026(12) 0.002(7)
P1_1 0.0198(6) 0.0204(6) 0.0543(10) -0.0012(8) 0.0003(7) -0.0002(5)
N1_1 0.0140(18) 0.018(2) 0.032(3) -0.001(2) 0.000(2) 0.0011(15)
C11_1 0.017(2) 0.014(2) 0.035(3) 0.003(3) 0.000(2) 0.0011(18)
C12_1 0.027(3) 0.020(3) 0.036(4) 0.000(2) -0.002(3) 0.002(2)
C13_1 0.036(3) 0.025(3) 0.045(4) -0.001(3) -0.014(3) -0.005(3)
C14_1 0.037(3) 0.028(3) 0.054(4) 0.001(3) -0.010(3) -0.013(2)
C15_1 0.028(3) 0.033(3) 0.044(4) 0.010(3) -0.001(3) 0.001(3)
C16_1 0.016(2) 0.019(3) 0.034(3) 0.006(2) -0.001(2) 0.002(2)
C5_1 0.014(2) 0.029(3) 0.046(4) 0.007(3) -0.001(3) 0.006(2)
C6_1 0.020(3) 0.054(4) 0.061(5) 0.019(4) 0.008(3) 0.009(3)
C7_1 0.045(5) 0.059(5) 0.154(10) 0.066(6) 0.053(5) 0.021(4)
C2_1 0.023(3) 0.024(3) 0.103(6) 0.003(4) 0.001(4) -0.002(2)
C1_1 0.022(2) 0.022(3) 0.036(3) 0.000(3) 0.001(3) -0.004(2)
C20_1 0.035(3) 0.032(3) 0.031(4) -0.003(3) -0.005(3) 0.003(3)
C22_1 0.064(5) 0.057(5) 0.037(4) -0.009(4) 0.004(4) 0.011(4)
C17_1 0.031(3) 0.030(3) 0.033(4) 0.004(3) 0.002(3) -0.001(3)
C19_1 0.039(4) 0.057(5) 0.036(4) 0.012(3) -0.004(3) 0.004(3)
C8_1 0.023(2) 0.028(3) 0.049(4) 0.004(3) 0.001(3) 0.008(2)
C4_1 0.018(3) 0.040(4) 0.053(4) -0.007(3) -0.007(3) 0.001(3)
C3_1 0.045(5) 0.047(5) 0.157(10) -0.023(5) -0.061(6) 0.008(4)
C9_1 0.076(6) 0.117(9) 0.062(6) 0.008(6) 0.001(5) -0.010(6)
C10_1 0.031(6) 0.029(6) 0.035(7) -0.007(6) -0.011(6) -0.015(5)
C21_1 0.045(4) 0.042(4) 0.040(4) 0.004(3) -0.013(3) -0.002(3)
C18_1 0.039(4) 0.042(4) 0.038(4) -0.002(3) 0.011(3) -0.001(3)
P1_2 0.0213(7) 0.0260(8) 0.1236(19) -0.0036(12) 0.0043(11) -0.0003(6)
N1_2 0.015(2) 0.019(2) 0.071(4) 0.003(3) 0.004(3) 0.0032(17)
C1_2 0.018(2) 0.021(2) 0.057(4) 0.000(3) 0.001(3) 0.001(2)
C2_2 0.022(3) 0.036(3) 0.052(4) 0.008(3) -0.001(3) 0.002(3)
C3_2 0.024(3) 0.043(4) 0.055(5) 0.023(4) -0.008(3) -0.006(3)
C4_2 0.021(2) 0.031(3) 0.075(5) 0.013(4) -0.002(3) -0.002(2)
C5_2 0.026(3) 0.028(3) 0.059(5) -0.003(3) -0.003(3) 0.000(3)
C6_2 0.021(3) 0.022(3) 0.061(4) 0.004(3) 0.006(3) 0.006(2)
C7_2 0.024(3) 0.022(3) 0.091(5) -0.002(4) 0.003(4) 0.006(2)
C10_2 0.023(3) 0.024(3) 0.103(6) 0.003(4) 0.001(4) -0.002(2)
C11_2 0.019(3) 0.028(3) 0.121(7) -0.004(5) 0.005(4) -0.002(2)
C12_2 0.042(4) 0.052(5) 0.057(5) 0.006(4) -0.015(3) -0.003(3)
C13_2 0.058(5) 0.078(6) 0.058(6) 0.002(5) -0.005(4) 0.003(5)
C14_2 0.051(4) 0.034(4) 0.061(5) 0.005(3) 0.016(4) 0.000(3)
C15_2 0.076(6) 0.065(5) 0.058(5) 0.011(4) 0.008(5) 0.026(5)
C20_2 0.058(5) 0.076(6) 0.079(7) 0.014(5) -0.025(5) -0.001(5)
C21_2 0.057(5) 0.052(5) 0.082(6) -0.008(5) 0.027(4) 0.001(4)

loop_
_atom_type_symbol
_atom_type_description
_atom_type_scat_dispersion_real
_atom_type_scat_dispersion_imag
_atom_type_scat_source
C C 0.0033 0.0016 'International Tables Vol C Tables 4.2.6.8 and 6.1.1.4'
H H 0.0000 0.0000 'International Tables Vol C Tables 4.2.6.8 and 6.1.1.4'
N N 0.0061 0.0033 'International Tables Vol C Tables 4.2.6.8 and 6.1.1.4'
P P 0.1023 0.0942 'International Tables Vol C Tables 4.2.6.8 and 6.1.1.4'

loop_
_geom_angle_atom_site_label_1
_geom_angle_atom_site_label_2
_geom_angle_atom_site_label_3
_geom_angle
_geom_angle_site_symmetry_1
_geom_angle_site_symmetry_3
_geom_angle_publ_flag
H1A C1 H1B 109.5 . . ?
H1A C1 H1C 109.5 . . ?
H1B C1 H1C 109.5 . . ?
C7_2 C1 H1A 109.5 . . ?
C7_2 C1 H1B 109.5 . . ?
C7_2 C1 H1C 109.5 . . ?
H2AA C2 H2AB 106.9 . . ?
H2BC C2 H2BD 109.8 . . ?
C5 C2 H2AA 107.4 . . ?
C5 C2 H2AB 107.4 . . ?
C5 C2 C7_2 119.6(8) . . ?
C6 C2 H2BC 112.2 . . ?
C6 C2 H2BD 112.2 . . ?
C7_2 C2 H2AA 107.4 . . ?
C7_2 C2 H2AB 107.4 . . ?
C7_2 C2 H2BC 112.2 . . ?
C7_2 C2 H2BD 112.2 . . ?
C7_2 C2 C6 97.6(8) . . ?
H3BC C3 H3BD 107.0 . . ?
H3AA C3 H3AB 109.9 . . ?
C4 C3 H3BC 107.4 . . ?
C4 C3 H3BD 107.4 . . ?
C4 C3 C7_2 119.6(8) . . ?
C8 C3 H3AA 112.4 . . ?
C8 C3 H3AB 112.4 . . ?
C7_2 C3 H3BC 107.4 . . ?
C7_2 C3 H3BD 107.4 . . ?
C7_2 C3 H3AA 112.4 . . ?
C7_2 C3 H3AB 112.4 . . ?
C7_2 C3 C8 96.9(8) . . ?
H7A C7 H7B 109.5 . . ?
H7A C7 H7C 109.5 . . ?
H7B C7 H7C 109.5 . . ?
C10A C7 H7A 109.5 . . ?
C10A C7 H7B 109.5 . . ?
C10A C7 H7C 109.5 . . ?
H7AA C7A H7AB 109.5 . . ?
H7AA C7A H7AC 109.5 . . ?
H7AB C7A H7AC 109.5 . . ?
C10_2 C7A H7AA 109.5 . . ?
C10_2 C7A H7AB 109.5 . . ?
C10_2 C7A H7AC 109.5 . . ?
C3 C4 H4A 111.6 . . ?
C3 C4 H4B 111.6 . . ?
C3 C4 C10_2 100.8(12) . . ?
H4A C4 H4B 109.4 . . ?
C10_2 C4 H4A 111.6 . . ?
C10_2 C4 H4B 111.6 . . ?
C2 C5 H5A 111.2 . . ?
C2 C5 H5B 111.2 . . ?
H5A C5 H5B 109.1 . . ?
C10A C5 C2 102.8(12) . . ?
C10A C5 H5A 111.2 . . ?
C10A C5 H5B 111.2 . . ?
C3 C8 H8 107.8 . . ?
C9 C8 C3 101.5(11) . . ?
C9 C8 H8 107.8 . . ?
C9 C8 C10A 116.2(12) . . ?
C10A C8 C3 115.1(9) . . ?
C10A C8 H8 107.8 . . ?
C2 C6 H6 108.5 . . ?
C10 C6 C2 100.5(14) . . ?
C10 C6 H6 108.5 . . ?
C10_2 C6 C2 117.2(10) . . ?
C10_2 C6 H6 108.5 . . ?
C10_2 C6 C10 113.0(15) . . ?
C8 C9 H9A 109.5 . . ?
C8 C9 H9B 109.5 . . ?
C8 C9 H9C 109.5 . . ?
H9A C9 H9B 109.5 . . ?
H9A C9 H9C 109.5 . . ?
H9B C9 H9C 109.5 . . ?
C6 C10 H10A 109.5 . . ?
C6 C10 H10B 109.5 . . ?
C6 C10 H10C 109.5 . . ?
H10A C10 H10B 109.5 . . ?
H10A C10 H10C 109.5 . . ?
H10B C10 H10C 109.5 . . ?
C7 C10A C8 107.3(12) . . ?
C7 C10A C11_2 115.8(10) . . ?
C5 C10A C7 110.3(12) . . ?
C5 C10A C8 107.7(12) . . ?
C5 C10A C11_2 114.8(11) . . ?
C8 C10A C11_2 99.8(10) . . ?
H20A C20A H20B 109.5 . . ?
H20A C20A H20C 109.5 . . ?
H20B C20A H20C 109.5 . . ?
C2_1 C20A H20A 109.5 . . ?
C2_1 C20A H20B 109.5 . . ?
C2_1 C20A H20C 109.5 . . ?
C1_1 P1_1 P1_1 107.55(18) . 2_665 ?
C11_1 N1_1 C5_1 119.1(4) . . ?
C1_1 N1_1 C11_1 123.8(4) . . ?
C1_1 N1_1 C5_1 117.1(4) . . ?
C12_1 C11_1 N1_1 119.5(5) . . ?
C12_1 C11_1 C16_1 121.5(4) . . ?
C16_1 C11_1 N1_1 119.0(5) . . ?
C11_1 C12_1 C13_1 117.9(6) . . ?
C11_1 C12_1 C20_1 123.5(5) . . ?
C13_1 C12_1 C20_1 118.6(5) . . ?
C12_1 C13_1 H13_1 119.4 . . ?
C14_1 C13_1 C12_1 121.2(6) . . ?
C14_1 C13_1 H13_1 119.4 . . ?
C13_1 C14_1 H14_1 120.0 . . ?
C13_1 C14_1 C15_1 120.0(5) . . ?
C15_1 C14_1 H14_1 120.0 . . ?
C14_1 C15_1 H15_1 119.3 . . ?
C16_1 C15_1 C14_1 121.4(6) . . ?
C16_1 C15_1 H15_1 119.3 . . ?
C11_1 C16_1 C17_1 122.6(5) . . ?
C15_1 C16_1 C11_1 117.8(5) . . ?
C15_1 C16_1 C17_1 119.6(5) . . ?
N1_1 C5_1 C6_1 106.8(5) . . ?
N1_1 C5_1 C4_1 106.5(5) . . ?
C6_1 C5_1 C4_1 108.4(5) . . ?
C8_1 C5_1 N1_1 112.3(4) . . ?
C8_1 C5_1 C6_1 111.4(6) . . ?
C8_1 C5_1 C4_1 111.2(5) . . ?
C5_1 C6_1 H6A_1 109.7 . . ?
C5_1 C6_1 H6B_1 109.7 . . ?
C5_1 C6_1 C7_1 109.7(6) . . ?
H6A_1 C6_1 H6B_1 108.2 . . ?
C7_1 C6_1 H6A_1 109.7 . . ?
C7_1 C6_1 H6B_1 109.7 . . ?
C6_1 C7_1 H7_1 103.5 . . ?
C6_1 C7_1 C2_1 110.3(6) . . ?
C2_1 C7_1 H7_1 103.5 . . ?
C9_1 C7_1 C6_1 121.6(11) . . ?
C9_1 C7_1 H7_1 103.5 . . ?
C9_1 C7_1 C2_1 112.2(7) . . ?
C7_1 C2_1 C20A 92.2(12) . . ?
C7_1 C2_1 C10_1 118.5(7) . . ?
C1_1 C2_1 C20A 111.9(8) . . ?
C1_1 C2_1 C7_1 108.3(7) . . ?
C1_1 C2_1 C3_1 108.0(6) . . ?
C1_1 C2_1 C10_1 114.6(6) . . ?
C3_1 C2_1 C20A 126.8(10) . . ?
C3_1 C2_1 C7_1 107.3(6) . . ?
C3_1 C2_1 C10_1 99.2(8) . . ?
N1_1 C1_1 P1_1 134.6(4) . . ?
N1_1 C1_1 C2_1 109.9(4) . . ?
C2_1 C1_1 P1_1 115.5(4) . . ?
C12_1 C20_1 H20_1 108.1 . . ?
C12_1 C20_1 C22_1 112.3(6) . . ?
C12_1 C20_1 C21_1 111.2(5) . . ?
C22_1 C20_1 H20_1 108.1 . . ?
C22_1 C20_1 C21_1 108.9(6) . . ?
C21_1 C20_1 H20_1 108.1 . . ?
C20_1 C22_1 H22A_1 109.5 . . ?
C20_1 C22_1 H22B_1 109.5 . . ?
C20_1 C22_1 H22C_1 109.5 . . ?
H22A_1 C22_1 H22B_1 109.5 . . ?
H22A_1 C22_1 H22C_1 109.5 . . ?
H22B_1 C22_1 H22C_1 109.5 . . ?
C16_1 C17_1 H17_1 108.4 . . ?
C16_1 C17_1 C19_1 111.9(5) . . ?
C16_1 C17_1 C18_1 111.0(5) . . ?
C19_1 C17_1 H17_1 108.4 . . ?
C19_1 C17_1 C18_1 108.8(5) . . ?
C18_1 C17_1 H17_1 108.4 . . ?
C17_1 C19_1 H19A_1 109.5 . . ?
C17_1 C19_1 H19B_1 109.5 . . ?
C17_1 C19_1 H19C_1 109.5 . . ?
H19A_1 C19_1 H19B_1 109.5 . . ?
H19A_1 C19_1 H19C_1 109.5 . . ?
H19B_1 C19_1 H19C_1 109.5 . . ?
C5_1 C8_1 H8A_1 109.5 . . ?
C5_1 C8_1 H8B_1 109.5 . . ?
C5_1 C8_1 H8C_1 109.5 . . ?
H8A_1 C8_1 H8B_1 109.5 . . ?
H8A_1 C8_1 H8C_1 109.5 . . ?
H8B_1 C8_1 H8C_1 109.5 . . ?
C5_1 C4_1 H4A_1 109.3 . . ?
C5_1 C4_1 H4B_1 109.3 . . ?
H4A_1 C4_1 H4B_1 107.9 . . ?
C3_1 C4_1 C5_1 111.8(6) . . ?
C3_1 C4_1 H4A_1 109.3 . . ?
C3_1 C4_1 H4B_1 109.3 . . ?
C2_1 C3_1 H3A_1 109.9 . . ?
C2_1 C3_1 H3B_1 109.9 . . ?
C4_1 C3_1 C2_1 109.0(7) . . ?
C4_1 C3_1 H3A_1 109.9 . . ?
C4_1 C3_1 H3B_1 109.9 . . ?
H3A_1 C3_1 H3B_1 108.3 . . ?
C7_1 C9_1 H9A_1 109.5 . . ?
C7_1 C9_1 H9B_1 109.5 . . ?
C7_1 C9_1 H9C_1 109.5 . . ?
H9A_1 C9_1 H9B_1 109.5 . . ?
H9A_1 C9_1 H9C_1 109.5 . . ?
H9B_1 C9_1 H9C_1 109.5 . . ?
C2_1 C10_1 H10A_1 109.5 . . ?
C2_1 C10_1 H10B_1 109.5 . . ?
C2_1 C10_1 H10C_1 109.5 . . ?
H10A_1 C10_1 H10B_1 109.5 . . ?
H10A_1 C10_1 H10C_1 109.5 . . ?
H10B_1 C10_1 H10C_1 109.5 . . ?
C20_1 C21_1 H21A_1 109.5 . . ?
C20_1 C21_1 H21B_1 109.5 . . ?
C20_1 C21_1 H21C_1 109.5 . . ?
H21A_1 C21_1 H21B_1 109.5 . . ?
H21A_1 C21_1 H21C_1 109.5 . . ?
H21B_1 C21_1 H21C_1 109.5 . . ?
C17_1 C18_1 H18A_1 109.5 . . ?
C17_1 C18_1 H18B_1 109.5 . . ?
C17_1 C18_1 H18C_1 109.5 . . ?
H18A_1 C18_1 H18B_1 109.5 . . ?
H18A_1 C18_1 H18C_1 109.5 . . ?
H18B_1 C18_1 H18C_1 109.5 . . ?
C11_2 P1_2 P1_2 107.6(2) . 2_665 ?
C1_2 N1_2 C7_2 121.0(4) . . ?
C11_2 N1_2 C1_2 122.4(4) . . ?
C11_2 N1_2 C7_2 116.6(5) . . ?
C2_2 C1_2 N1_2 120.6(6) . . ?
C2_2 C1_2 C6_2 121.3(5) . . ?
C6_2 C1_2 N1_2 118.1(6) . . ?
C1_2 C2_2 C12_2 123.3(6) . . ?
C3_2 C2_2 C1_2 118.6(7) . . ?
C3_2 C2_2 C12_2 118.1(6) . . ?
C2_2 C3_2 H3_2 119.2 . . ?
C2_2 C3_2 C4_2 121.6(7) . . ?
C4_2 C3_2 H3_2 119.2 . . ?
C3_2 C4_2 H4_2 120.3 . . ?
C5_2 C4_2 C3_2 119.4(6) . . ?
C5_2 C4_2 H4_2 120.3 . . ?
C4_2 C5_2 H5_2 119.0 . . ?
C4_2 C5_2 C6_2 121.9(7) . . ?
C6_2 C5_2 H5_2 119.0 . . ?
C1_2 C6_2 C14_2 124.6(6) . . ?
C5_2 C6_2 C1_2 117.1(6) . . ?
C5_2 C6_2 C14_2 118.2(7) . . ?
C1 C7_2 C2 111.2(7) . . ?
C1 C7_2 C3 109.6(7) . . ?
C2 C7_2 C3 108.8(6) . . ?
N1_2 C7_2 C1 111.9(5) . . ?
N1_2 C7_2 C2 108.4(6) . . ?
N1_2 C7_2 C3 106.8(6) . . ?
C7A C10_2 C4 105.7(14) . . ?
C7A C10_2 C11_2 114.7(12) . . ?
C4 C10_2 C11_2 113.4(13) . . ?
C6 C10_2 C7A 112.8(14) . . ?
C6 C10_2 C4 108.1(13) . . ?
C6 C10_2 C11_2 102.2(14) . . ?
C10A C11_2 P1_2 112.8(6) . . ?
N1_2 C11_2 C10A 110.3(7) . . ?
N1_2 C11_2 P1_2 135.2(5) . . ?
N1_2 C11_2 C10_2 108.7(7) . . ?
C10_2 C11_2 P1_2 114.5(7) . . ?
C2_2 C12_2 H12_2 107.7 . . ?
C2_2 C12_2 C13_2 111.1(6) . . ?
C13_2 C12_2 H12_2 107.7 . . ?
C20_2 C12_2 C2_2 111.7(7) . . ?
C20_2 C12_2 H12_2 107.7 . . ?
C20_2 C12_2 C13_2 110.7(7) . . ?
C12_2 C13_2 H13A_2 109.5 . . ?
C12_2 C13_2 H13B_2 109.5 . . ?
C12_2 C13_2 H13C_2 109.5 . . ?
H13A_2 C13_2 H13B_2 109.5 . . ?
H13A_2 C13_2 H13C_2 109.5 . . ?
H13B_2 C13_2 H13C_2 109.5 . . ?
C6_2 C14_2 H14_2 108.3 . . ?
C6_2 C14_2 C15_2 111.6(6) . . ?
C6_2 C14_2 C21_2 112.0(6) . . ?
C15_2 C14_2 H14_2 108.3 . . ?
C21_2 C14_2 H14_2 108.3 . . ?
C21_2 C14_2 C15_2 108.3(7) . . ?
C14_2 C15_2 H15A_2 109.5 . . ?
C14_2 C15_2 H15B_2 109.5 . . ?
C14_2 C15_2 H15C_2 109.5 . . ?
H15A_2 C15_2 H15B_2 109.5 . . ?
H15A_2 C15_2 H15C_2 109.5 . . ?
H15B_2 C15_2 H15C_2 109.5 . . ?
C12_2 C20_2 H20A_2 109.5 . . ?
C12_2 C20_2 H20B_2 109.5 . . ?
C12_2 C20_2 H20C_2 109.5 . . ?
H20A_2 C20_2 H20B_2 109.5 . . ?
H20A_2 C20_2 H20C_2 109.5 . . ?
H20B_2 C20_2 H20C_2 109.5 . . ?
C14_2 C21_2 H21A_2 109.5 . . ?
C14_2 C21_2 H21B_2 109.5 . . ?
C14_2 C21_2 H21C_2 109.5 . . ?
H21A_2 C21_2 H21B_2 109.5 . . ?
H21A_2 C21_2 H21C_2 109.5 . . ?
H21B_2 C21_2 H21C_2 109.5 . . ?

loop_
_geom_bond_atom_site_label_1
_geom_bond_atom_site_label_2
_geom_bond_distance
_geom_bond_site_symmetry_2
_geom_bond_publ_flag
C1 H1A 0.9800 . ?
C1 H1B 0.9800 . ?
C1 H1C 0.9800 . ?
C1 C7_2 1.516(7) . ?
C2 H2AA 0.9900 . ?
C2 H2AB 0.9900 . ?
C2 H2BC 0.9900 . ?
C2 H2BD 0.9900 . ?
C2 C5 1.514(16) . ?
C2 C6 1.680(18) . ?
C2 C7_2 1.520(13) . ?
C3 H3BC 0.9900 . ?
C3 H3BD 0.9900 . ?
C3 H3AA 0.9900 . ?
C3 H3AB 0.9900 . ?
C3 C4 1.506(15) . ?
C3 C8 1.753(15) . ?
C3 C7_2 1.546(12) . ?
C7 H7A 0.9800 . ?
C7 H7B 0.9800 . ?
C7 H7C 0.9800 . ?
C7 C10A 1.546(16) . ?
C7A H7AA 0.9800 . ?
C7A H7AB 0.9800 . ?
C7A H7AC 0.9800 . ?
C7A C10_2 1.521(19) . ?
C4 H4A 0.9900 . ?
C4 H4B 0.9900 . ?
C4 C10_2 1.55(3) . ?
C5 H5A 0.9900 . ?
C5 H5B 0.9900 . ?
C5 C10A 1.50(2) . ?
C8 H8 1.0000 . ?
C8 C9 1.517(19) . ?
C8 C10A 1.57(2) . ?
C6 H6 1.0000 . ?
C6 C10 1.53(2) . ?
C6 C10_2 1.50(3) . ?
C9 H9A 0.9800 . ?
C9 H9B 0.9800 . ?
C9 H9C 0.9800 . ?
C10 H10A 0.9800 . ?
C10 H10B 0.9800 . ?
C10 H10C 0.9800 . ?
C10A C11_2 1.579(13) . ?
C20A H20A 0.9800 . ?
C20A H20B 0.9800 . ?
C20A H20C 0.9800 . ?
C20A C2_1 1.574(16) . ?
P1_1 P1_1 2.193(3) 2_665 ?
P1_1 C1_1 1.721(5) . ?
N1_1 C11_1 1.433(6) . ?
N1_1 C5_1 1.508(6) . ?
N1_1 C1_1 1.376(6) . ?
C11_1 C12_1 1.396(9) . ?
C11_1 C16_1 1.414(8) . ?
C12_1 C13_1 1.397(8) . ?
C12_1 C20_1 1.519(9) . ?
C13_1 H13_1 0.9500 . ?
C13_1 C14_1 1.370(10) . ?
C14_1 H14_1 0.9500 . ?
C14_1 C15_1 1.385(10) . ?
C15_1 H15_1 0.9500 . ?
C15_1 C16_1 1.378(8) . ?
C16_1 C17_1 1.515(9) . ?
C5_1 C6_1 1.518(9) . ?
C5_1 C8_1 1.508(7) . ?
C5_1 C4_1 1.532(9) . ?
C6_1 H6A_1 0.9900 . ?
C6_1 H6B_1 0.9900 . ?
C6_1 C7_1 1.537(12) . ?
C7_1 H7_1 1.0000 . ?
C7_1 C2_1 1.551(13) . ?
C7_1 C9_1 1.372(13) . ?
C2_1 C1_1 1.540(7) . ?
C2_1 C3_1 1.546(13) . ?
C2_1 C10_1 1.576(11) . ?
C20_1 H20_1 1.0000 . ?
C20_1 C22_1 1.523(9) . ?
C20_1 C21_1 1.538(9) . ?
C22_1 H22A_1 0.9800 . ?
C22_1 H22B_1 0.9800 . ?
C22_1 H22C_1 0.9800 . ?
C17_1 H17_1 1.0000 . ?
C17_1 C19_1 1.536(9) . ?
C17_1 C18_1 1.548(8) . ?
C19_1 H19A_1 0.9800 . ?
C19_1 H19B_1 0.9800 . ?
C19_1 H19C_1 0.9800 . ?
C8_1 H8A_1 0.9800 . ?
C8_1 H8B_1 0.9800 . ?
C8_1 H8C_1 0.9800 . ?
C4_1 H4A_1 0.9900 . ?
C4_1 H4B_1 0.9900 . ?
C4_1 C3_1 1.517(11) . ?
C3_1 H3A_1 0.9900 . ?
C3_1 H3B_1 0.9900 . ?
C9_1 H9A_1 0.9800 . ?
C9_1 H9B_1 0.9800 . ?
C9_1 H9C_1 0.9800 . ?
C10_1 H10A_1 0.9800 . ?
C10_1 H10B_1 0.9800 . ?
C10_1 H10C_1 0.9800 . ?
C21_1 H21A_1 0.9800 . ?
C21_1 H21B_1 0.9800 . ?
C21_1 H21C_1 0.9800 . ?
C18_1 H18A_1 0.9800 . ?
C18_1 H18B_1 0.9800 . ?
C18_1 H18C_1 0.9800 . ?
P1_2 P1_2 2.182(3) 2_665 ?
P1_2 C11_2 1.735(6) . ?
N1_2 C1_2 1.441(7) . ?
N1_2 C7_2 1.498(7) . ?
N1_2 C11_2 1.378(7) . ?
C1_2 C2_2 1.401(9) . ?
C1_2 C6_2 1.413(10) . ?
C2_2 C3_2 1.376(9) . ?
C2_2 C12_2 1.527(11) . ?
C3_2 H3_2 0.9500 . ?
C3_2 C4_2 1.380(11) . ?
C4_2 H4_2 0.9500 . ?
C4_2 C5_2 1.378(10) . ?
C5_2 H5_2 0.9500 . ?
C5_2 C6_2 1.396(9) . ?
C6_2 C14_2 1.487(10) . ?
C10_2 C11_2 1.590(15) . ?
C12_2 H12_2 1.0000 . ?
C12_2 C13_2 1.539(12) . ?
C12_2 C20_2 1.523(11) . ?
C13_2 H13A_2 0.9800 . ?
C13_2 H13B_2 0.9800 . ?
C13_2 H13C_2 0.9800 . ?
C14_2 H14_2 1.0000 . ?
C14_2 C15_2 1.542(12) . ?
C14_2 C21_2 1.533(10) . ?
C15_2 H15A_2 0.9800 . ?
C15_2 H15B_2 0.9800 . ?
C15_2 H15C_2 0.9800 . ?
C20_2 H20A_2 0.9800 . ?
C20_2 H20B_2 0.9800 . ?
C20_2 H20C_2 0.9800 . ?
C21_2 H21A_2 0.9800 . ?
C21_2 H21B_2 0.9800 . ?
C21_2 H21C_2 0.9800 . ?

loop_
_geom_torsion_atom_site_label_1
_geom_torsion_atom_site_label_2
_geom_torsion_atom_site_label_3
_geom_torsion_atom_site_label_4
_geom_torsion
_geom_torsion_site_symmetry_1
_geom_torsion_site_symmetry_2
_geom_torsion_site_symmetry_3
_geom_torsion_site_symmetry_4
_geom_torsion_publ_flag
C2 C5 C10A C7 -166.4(11) . . . . ?
C2 C5 C10A C8 -49.6(12) . . . . ?
C2 C5 C10A C11_2 60.6(14) . . . . ?
C2 C6 C10_2 C7A 172.4(12) . . . . ?
C2 C6 C10_2 C4 -71.1(14) . . . . ?
C2 C6 C10_2 C11_2 48.8(17) . . . . ?
C3 C4 C10_2 C7A 170.1(11) . . . . ?
C3 C4 C10_2 C6 49.0(13) . . . . ?
C3 C4 C10_2 C11_2 -63.5(15) . . . . ?
C3 C8 C10A C7 -171.3(9) . . . . ?
C3 C8 C10A C5 70.0(13) . . . . ?
C3 C8 C10A C11_2 -50.2(13) . . . . ?
C7 C10A C11_2 P1_2 -10.3(17) . . . . ?
C7 C10A C11_2 N1_2 -177.5(12) . . . . ?
C7A C10_2 C11_2 P1_2 4(2) . . . . ?
C7A C10_2 C11_2 N1_2 171.6(14) . . . . ?
C4 C3 C7_2 C1 162.7(10) . . . . ?
C4 C3 C7_2 C2 -75.6(11) . . . . ?
C4 C3 C7_2 N1_2 41.3(12) . . . . ?
C4 C10_2 C11_2 P1_2 -117.6(12) . . . . ?
C4 C10_2 C11_2 N1_2 50.2(16) . . . . ?
C5 C2 C7_2 C1 -161.7(10) . . . . ?
C5 C2 C7_2 C3 77.4(11) . . . . ?
C5 C2 C7_2 N1_2 -38.4(13) . . . . ?
C5 C10A C11_2 P1_2 120.1(11) . . . . ?
C5 C10A C11_2 N1_2 -47.1(15) . . . . ?
C8 C3 C7_2 C1 -171.3(6) . . . . ?
C8 C3 C7_2 C2 -49.5(7) . . . . ?
C8 C3 C7_2 N1_2 67.3(7) . . . . ?
C8 C10A C11_2 P1_2 -125.0(9) . . . . ?
C8 C10A C11_2 N1_2 67.8(12) . . . . ?
C6 C2 C7_2 C1 170.2(7) . . . . ?
C6 C2 C7_2 C3 49.3(8) . . . . ?
C6 C2 C7_2 N1_2 -66.5(8) . . . . ?
C6 C10_2 C11_2 P1_2 126.3(10) . . . . ?
C6 C10_2 C11_2 N1_2 -66.0(14) . . . . ?
C9 C8 C10A C7 -52.9(15) . . . . ?
C9 C8 C10A C5 -171.6(12) . . . . ?
C9 C8 C10A C11_2 68.2(13) . . . . ?
C10 C6 C10_2 C7A 56.2(19) . . . . ?
C10 C6 C10_2 C4 172.7(12) . . . . ?
C10 C6 C10_2 C11_2 -67.5(15) . . . . ?
C20A C2_1 C1_1 P1_1 22.0(14) . . . . ?
C20A C2_1 C1_1 N1_1 -158.8(13) . . . . ?
C20A C2_1 C3_1 C4_1 163.8(13) . . . . ?
P1_1 P1_1 C1_1 N1_1 -3.0(7) 2_665 . . . ?
P1_1 P1_1 C1_1 C2_1 176.0(5) 2_665 . . . ?
N1_1 C11_1 C12_1 C13_1 -172.4(5) . . . . ?
N1_1 C11_1 C12_1 C20_1 9.5(8) . . . . ?
N1_1 C11_1 C16_1 C15_1 172.4(5) . . . . ?
N1_1 C11_1 C16_1 C17_1 -9.1(7) . . . . ?
N1_1 C5_1 C6_1 C7_1 -58.2(7) . . . . ?
N1_1 C5_1 C4_1 C3_1 52.4(7) . . . . ?
C11_1 N1_1 C5_1 C6_1 -122.8(6) . . . . ?
C11_1 N1_1 C5_1 C8_1 -0.5(8) . . . . ?
C11_1 N1_1 C5_1 C4_1 121.5(6) . . . . ?
C11_1 N1_1 C1_1 P1_1 1.7(10) . . . . ?
C11_1 N1_1 C1_1 C2_1 -177.3(6) . . . . ?
C11_1 C12_1 C13_1 C14_1 -1.1(9) . . . . ?
C11_1 C12_1 C20_1 C22_1 -115.6(7) . . . . ?
C11_1 C12_1 C20_1 C21_1 122.1(6) . . . . ?
C11_1 C16_1 C17_1 C19_1 119.0(6) . . . . ?
C11_1 C16_1 C17_1 C18_1 -119.3(6) . . . . ?
C12_1 C11_1 C16_1 C15_1 -4.7(7) . . . . ?
C12_1 C11_1 C16_1 C17_1 173.8(5) . . . . ?
C12_1 C13_1 C14_1 C15_1 -2.3(9) . . . . ?
C13_1 C12_1 C20_1 C22_1 66.4(8) . . . . ?
C13_1 C12_1 C20_1 C21_1 -55.9(8) . . . . ?
C13_1 C14_1 C15_1 C16_1 2.2(9) . . . . ?
C14_1 C15_1 C16_1 C11_1 1.2(9) . . . . ?
C14_1 C15_1 C16_1 C17_1 -177.3(6) . . . . ?
C15_1 C16_1 C17_1 C19_1 -62.6(7) . . . . ?
C15_1 C16_1 C17_1 C18_1 59.2(7) . . . . ?
C16_1 C11_1 C12_1 C13_1 4.6(7) . . . . ?
C16_1 C11_1 C12_1 C20_1 -173.4(5) . . . . ?
C5_1 N1_1 C11_1 C12_1 88.8(7) . . . . ?
C5_1 N1_1 C11_1 C16_1 -88.3(6) . . . . ?
C5_1 N1_1 C1_1 P1_1 -178.4(5) . . . . ?
C5_1 N1_1 C1_1 C2_1 2.6(8) . . . . ?
C5_1 C6_1 C7_1 C2_1 4.8(10) . . . . ?
C5_1 C6_1 C7_1 C9_1 139.3(8) . . . . ?
C5_1 C4_1 C3_1 C2_1 3.3(10) . . . . ?
C6_1 C5_1 C4_1 C3_1 -62.1(7) . . . . ?
C6_1 C7_1 C2_1 C20A 167.4(10) . . . . ?
C6_1 C7_1 C2_1 C1_1 53.5(9) . . . . ?
C6_1 C7_1 C2_1 C3_1 -62.8(9) . . . . ?
C6_1 C7_1 C2_1 C10_1 -173.8(8) . . . . ?
C7_1 C2_1 C1_1 P1_1 122.2(5) . . . . ?
C7_1 C2_1 C1_1 N1_1 -58.6(7) . . . . ?
C7_1 C2_1 C3_1 C4_1 57.3(9) . . . . ?
C1_1 N1_1 C11_1 C12_1 -91.2(7) . . . . ?
C1_1 N1_1 C11_1 C16_1 91.6(7) . . . . ?
C1_1 N1_1 C5_1 C6_1 57.2(7) . . . . ?
C1_1 N1_1 C5_1 C8_1 179.6(5) . . . . ?
C1_1 N1_1 C5_1 C4_1 -58.4(7) . . . . ?
C1_1 C2_1 C3_1 C4_1 -59.2(9) . . . . ?
C20_1 C12_1 C13_1 C14_1 177.0(6) . . . . ?
C8_1 C5_1 C6_1 C7_1 178.8(6) . . . . ?
C8_1 C5_1 C4_1 C3_1 175.1(6) . . . . ?
C4_1 C5_1 C6_1 C7_1 56.2(7) . . . . ?
C3_1 C2_1 C1_1 P1_1 -122.0(6) . . . . ?
C3_1 C2_1 C1_1 N1_1 57.3(8) . . . . ?
C9_1 C7_1 C2_1 C20A 28.4(12) . . . . ?
C9_1 C7_1 C2_1 C1_1 -85.5(10) . . . . ?
C9_1 C7_1 C2_1 C3_1 158.2(9) . . . . ?
C9_1 C7_1 C2_1 C10_1 47.1(13) . . . . ?
C10_1 C2_1 C1_1 P1_1 -12.5(10) . . . . ?
C10_1 C2_1 C1_1 N1_1 166.7(8) . . . . ?
C10_1 C2_1 C3_1 C4_1 -178.9(8) . . . . ?
P1_2 P1_2 C11_2 C10A -162.1(9) 2_665 . . . ?
P1_2 P1_2 C11_2 N1_2 0.8(12) 2_665 . . . ?
P1_2 P1_2 C11_2 C10_2 164.3(11) 2_665 . . . ?
N1_2 C1_2 C2_2 C3_2 -178.7(5) . . . . ?
N1_2 C1_2 C2_2 C12_2 4.3(8) . . . . ?
N1_2 C1_2 C6_2 C5_2 177.9(5) . . . . ?
N1_2 C1_2 C6_2 C14_2 -4.7(8) . . . . ?
C1_2 N1_2 C7_2 C1 0.6(11) . . . . ?
C1_2 N1_2 C7_2 C2 -122.3(8) . . . . ?
C1_2 N1_2 C7_2 C3 120.6(8) . . . . ?
C1_2 N1_2 C11_2 C10A 162.8(9) . . . . ?
C1_2 N1_2 C11_2 P1_2 -0.4(16) . . . . ?
C1_2 N1_2 C11_2 C10_2 -164.5(11) . . . . ?
C1_2 C2_2 C3_2 C4_2 1.0(9) . . . . ?
C1_2 C2_2 C12_2 C13_2 -116.6(7) . . . . ?
C1_2 C2_2 C12_2 C20_2 119.3(7) . . . . ?
C1_2 C6_2 C14_2 C15_2 115.3(7) . . . . ?
C1_2 C6_2 C14_2 C21_2 -123.1(7) . . . . ?
C2_2 C1_2 C6_2 C5_2 -0.5(7) . . . . ?
C2_2 C1_2 C6_2 C14_2 176.9(6) . . . . ?
C2_2 C3_2 C4_2 C5_2 -0.8(9) . . . . ?
C3_2 C2_2 C12_2 C13_2 66.4(9) . . . . ?
C3_2 C2_2 C12_2 C20_2 -57.7(9) . . . . ?
C3_2 C4_2 C5_2 C6_2 0.0(8) . . . . ?
C4_2 C5_2 C6_2 C1_2 0.6(9) . . . . ?
C4_2 C5_2 C6_2 C14_2 -176.9(6) . . . . ?
C5_2 C6_2 C14_2 C15_2 -67.4(8) . . . . ?
C5_2 C6_2 C14_2 C21_2 54.3(9) . . . . ?
C6_2 C1_2 C2_2 C3_2 -0.3(8) . . . . ?
C6_2 C1_2 C2_2 C12_2 -177.3(6) . . . . ?
C7_2 C2 C5 C10A -16.1(15) . . . . ?
C7_2 C2 C6 C10 136.3(11) . . . . ?
C7_2 C2 C6 C10_2 13.4(15) . . . . ?
C7_2 C3 C4 C10_2 15.7(15) . . . . ?
C7_2 C3 C8 C9 -138.8(9) . . . . ?
C7_2 C3 C8 C10A -12.4(12) . . . . ?
C7_2 N1_2 C1_2 C2_2 87.0(8) . . . . ?
C7_2 N1_2 C1_2 C6_2 -91.4(8) . . . . ?
C7_2 N1_2 C11_2 C10A -16.2(13) . . . . ?
C7_2 N1_2 C11_2 P1_2 -179.3(9) . . . . ?
C7_2 N1_2 C11_2 C10_2 16.5(14) . . . . ?
C11_2 N1_2 C1_2 C2_2 -91.9(9) . . . . ?
C11_2 N1_2 C1_2 C6_2 89.7(9) . . . . ?
C11_2 N1_2 C7_2 C1 179.6(8) . . . . ?
C11_2 N1_2 C7_2 C2 56.7(10) . . . . ?
C11_2 N1_2 C7_2 C3 -60.4(10) . . . . ?
C12_2 C2_2 C3_2 C4_2 178.2(6) . . . . ?
